data_2240457
loop_
_publ_author_name
'Novina, J. J.'
'Vasuki, G.'
'Suresh, M.'
'Padusha, M. Syed Ali'

_publ_section_title
;
 Crystal structure of ethyl
 6-methyl-2-oxo-4-(3,4,5-trimethoxyphenyl)-1,2,3,4-tetrahydropyrimidine-5-carboxylate
;
_journal_coeditor_code ZS2327
_journal_issue 3
_journal_name_full 'Acta Crystallographica Section E'
_journal_page_first o206
_journal_page_last o207
_journal_paper_doi 10.1107/S2056989015003576
_journal_volume 71
_journal_year 2015
_chemical_formula_iupac 'C17 H22 N2 O6'
_chemical_formula_moiety 'C17 H22 N2 O6'
_chemical_formula_sum 'C17 H22 N2 O6'
_chemical_formula_weight 350.37
_chemical_melting_point 445
_chemical_name_systematic 'Ethyl 6-methyl-2-oxo-4-(3,4,5-trimethoxyphenyl)-1,2,3,4-tetrahydropyrimidine-5-carboxylate'
_space_group_IT_number 2
_symmetry_cell_setting triclinic
_symmetry_space_group_name_Hall '-P 1'
_symmetry_space_group_name_H-M 'P -1'
_atom_sites_solution_hydrogens geom
_atom_sites_solution_primary direct
_atom_sites_solution_secondary difmap
_audit_creation_method SHELXL-97
_cell_angle_alpha 117.8820(10)
_cell_angle_beta 101.3710(10)
_cell_angle_gamma 105.4980(10)
_cell_formula_units_Z 2
_cell_length_a 10.1447(3)
_cell_length_b 10.1919(2)
_cell_length_c 10.8724(2)
_cell_measurement_reflns_used 3659
_cell_measurement_temperature 293(2)
_cell_measurement_theta_max 26.52
_cell_measurement_theta_min 0.99
_cell_volume 886.40(4)
_computing_cell_refinement
;
APEX2 and SAINT (Bruker, 2008)
;
_computing_data_collection
;
APEX2 (Bruker, 2008)
;
_computing_data_reduction
;
SAINT and XPREP (Bruker, 2008)
;
_computing_molecular_graphics
;
ORTEP-3 for Windows (Farrugia, 2012) and Mercury (Macrae <i>et al.</i>,
2008)
;
_computing_publication_material
;
PLATON (Spek, 2009)
;
_computing_structure_refinement
;
SHELXL97 (Sheldrick, 2008)
;
_computing_structure_solution
;
SIR92 (Altomare <i>et al.</i>, 1993)
;
_diffrn_ambient_temperature 293(2)
_diffrn_measured_fraction_theta_full 0.991
_diffrn_measured_fraction_theta_max 0.991
_diffrn_measurement_device_type 'Bruker Kappa APEXII CCD'
_diffrn_measurement_method '\f and \w scans'
_diffrn_radiation_monochromator graphite
_diffrn_radiation_source 'fine-focus sealed tube'
_diffrn_radiation_type MoK\a
_diffrn_radiation_wavelength 0.71073
_diffrn_reflns_av_R_equivalents 0.0204
_diffrn_reflns_av_sigmaI/netI 0.0166
_diffrn_reflns_limit_h_max 12
_diffrn_reflns_limit_h_min -12
_diffrn_reflns_limit_k_max 12
_diffrn_reflns_limit_k_min -12
_diffrn_reflns_limit_l_max 13
_diffrn_reflns_limit_l_min -13
_diffrn_reflns_number 13060
_diffrn_reflns_theta_full 26.52
_diffrn_reflns_theta_max 26.52
_diffrn_reflns_theta_min 2.25
_diffrn_standards_number 0
_exptl_absorpt_coefficient_mu 0.100
_exptl_absorpt_correction_T_max 0.9951
_exptl_absorpt_correction_T_min 0.9703
_exptl_absorpt_correction_type multi-scan
_exptl_absorpt_process_details
;
(SADABS; Bruker, 2008)
;
_exptl_crystal_colour colourless
_exptl_crystal_density_diffrn 1.313
_exptl_crystal_density_method 'not measured'
_exptl_crystal_description block
_exptl_crystal_F_000 372
_exptl_crystal_size_max 0.20
_exptl_crystal_size_mid 0.15
_exptl_crystal_size_min 0.10
_refine_diff_density_max 0.599
_refine_diff_density_min -0.302
_refine_ls_extinction_coef 0.023(4)
_refine_ls_extinction_expression Fc^*^=kFc[1+0.001xFc^2^\l^3^/sin(2\q)]^-1/4^
_refine_ls_extinction_method
;
SHELXL97 (Sheldrick, 2008)
;
_refine_ls_goodness_of_fit_ref 1.062
_refine_ls_hydrogen_treatment constr
_refine_ls_matrix_type full
_refine_ls_number_parameters 228
_refine_ls_number_reflns 3659
_refine_ls_number_restraints 1
_refine_ls_restrained_S_all 1.088
_refine_ls_R_factor_all 0.0596
_refine_ls_R_factor_gt 0.0497
_refine_ls_shift/su_max 0.000
_refine_ls_shift/su_mean 0.000
_refine_ls_structure_factor_coef Fsqd
_refine_ls_weighting_details 'calc w=1/[\s^2^(Fo^2^)+(0.0769P)^2^+0.2863P] where P=(Fo^2^+2Fc^2^)/3'
_refine_ls_weighting_scheme calc
_refine_ls_wR_factor_gt 0.1439
_refine_ls_wR_factor_ref 0.1542
_reflns_number_gt 3009
_reflns_number_total 3659
_reflns_threshold_expression I>2\s(I)
_cod_data_source_file zs2327sup1.cif
_cod_data_source_block I
_cod_database_code 2240457
_cod_database_fobs_code 2240457

loop_
_symmetry_equiv_pos_as_xyz
'x, y, z'
'-x, -y, -z'

loop_
_atom_site_type_symbol
_atom_site_label
_atom_site_fract_x
_atom_site_fract_y
_atom_site_fract_z
_atom_site_U_iso_or_equiv
_atom_site_adp_type
_atom_site_calc_flag
_atom_site_refinement_flags
_atom_site_occupancy
_atom_site_symmetry_multiplicity
C C1 0.37112(18) 0.3299(2) 0.72474(17) 0.0394(4) Uani d . 1 1
C C2 0.44867(19) 0.2873(2) 0.80886(18) 0.0410(4) Uani d . 1 1
H H2 0.4009 0.1946 0.8073 0.049 Uiso calc R 1 1
C C3 0.59827(19) 0.3837(2) 0.89570(18) 0.0415(4) Uani d . 1 1
C C4 0.66902(18) 0.5242(2) 0.90186(18) 0.0429(4) Uani d . 1 1
C C5 0.5914(2) 0.5645(2) 0.8146(2) 0.0477(4) Uani d . 1 1
C C6 0.4429(2) 0.4661(2) 0.7249(2) 0.0466(4) Uani d . 1 1
H H6 0.3916 0.4918 0.6647 0.056 Uiso calc R 1 1
C C7 0.6280(3) 0.2077(3) 0.9753(3) 0.0698(6) Uani d . 1 1
H H7A 0.7016 0.2040 1.0427 0.105 Uiso calc R 1 1
H H7B 0.5992 0.1174 0.8743 0.105 Uiso calc R 1 1
H H7C 0.5433 0.2011 1.0028 0.105 Uiso calc R 1 1
C C8 0.9201(2) 0.6153(3) 0.9346(2) 0.0652(6) Uani d . 1 1
H H8A 1.0172 0.6907 1.0103 0.098 Uiso calc R 1 1
H H8B 0.9011 0.6404 0.8599 0.098 Uiso calc R 1 1
H H8C 0.9141 0.5062 0.8882 0.098 Uiso calc R 1 1
C C9 0.5979(3) 0.7486(3) 0.7382(4) 0.0828(8) Uani d . 1 1
H H9A 0.6640 0.8501 0.7591 0.124 Uiso calc R 1 1
H H9B 0.5124 0.7596 0.7590 0.124 Uiso calc R 1 1
H H9C 0.5679 0.6647 0.6343 0.124 Uiso calc R 1 1
C C10 0.0111(2) 0.1030(3) 0.2264(2) 0.0599(5) Uani d . 1 1
H H10A -0.0726 0.1254 0.2006 0.090 Uiso calc R 1 1
H H10B -0.0203 -0.0123 0.1806 0.090 Uiso calc R 1 1
H H10C 0.0824 0.1408 0.1908 0.090 Uiso calc R 1 1
C C11 0.07976(19) 0.1893(2) 0.39399(19) 0.0445(4) Uani d . 1 1
C C12 0.15090(18) 0.1416(2) 0.47179(19) 0.0425(4) Uani d . 1 1
C C13 0.20307(18) 0.2357(2) 0.64192(18) 0.0410(4) Uani d . 1 1
H H13 0.1699 0.1573 0.6694 0.049 Uiso calc R 1 1
C C14 0.0864(2) 0.4142(2) 0.62100(19) 0.0455(4) Uani d . 1 1
C C15 0.1840(2) -0.0008(2) 0.3951(2) 0.0496(4) Uani d . 1 1
C C16 0.2722(3) -0.1808(3) 0.4190(3) 0.0833(8) Uani d D 1 1
H H16A 0.3437 -0.1572 0.3764 0.100 Uiso calc R 1 1
H H16B 0.1855 -0.2781 0.3388 0.100 Uiso calc R 1 1
C C17 0.3362(5) -0.2078(4) 0.5344(4) 0.1191(13) Uani d D 1 1
H H17A 0.3634 -0.2977 0.4898 0.179 Uiso calc R 1 1
H H17B 0.2647 -0.2321 0.5754 0.179 Uiso calc R 1 1
H H17C 0.4223 -0.1113 0.6131 0.179 Uiso calc R 1 1
N N1 0.06044(18) 0.33131(19) 0.47041(16) 0.0507(4) Uani d . 1 1
H H1N 0.0304 0.3699 0.4205 0.061 Uiso calc R 1 1
N N2 0.13307(16) 0.34918(19) 0.69333(16) 0.0447(4) Uani d . 1 1
H H2N 0.1210 0.3761 0.7766 0.054 Uiso calc R 1 1
O O1 0.1753(2) -0.07004(19) 0.26618(17) 0.0744(5) Uani d . 1 1
O O2 0.23206(16) -0.04531(16) 0.48721(16) 0.0609(4) Uani d . 1 1
O O3 0.68614(15) 0.35473(16) 0.98399(14) 0.0559(4) Uani d . 1 1
O O4 0.81300(14) 0.62806(16) 1.00213(14) 0.0542(4) Uani d . 1 1
O O5 0.67016(17) 0.70646(19) 0.8294(2) 0.0717(5) Uani d . 1 1
O O6 0.06186(17) 0.53697(18) 0.68139(15) 0.0598(4) Uani d . 1 1

loop_
_atom_site_aniso_label
_atom_site_aniso_U_11
_atom_site_aniso_U_22
_atom_site_aniso_U_33
_atom_site_aniso_U_12
_atom_site_aniso_U_13
_atom_site_aniso_U_23
C1 0.0405(8) 0.0409(8) 0.0349(8) 0.0214(7) 0.0128(7) 0.0178(7)
C2 0.0455(9) 0.0391(8) 0.0371(8) 0.0222(7) 0.0126(7) 0.0189(7)
C3 0.0465(9) 0.0450(9) 0.0316(8) 0.0272(7) 0.0116(7) 0.0170(7)
C4 0.0390(8) 0.0457(9) 0.0338(8) 0.0192(7) 0.0105(6) 0.0153(7)
C5 0.0468(9) 0.0465(9) 0.0505(10) 0.0197(8) 0.0179(8) 0.0273(8)
C6 0.0450(9) 0.0532(10) 0.0487(10) 0.0246(8) 0.0138(8) 0.0324(8)
C7 0.0782(15) 0.0662(13) 0.0680(13) 0.0347(12) 0.0081(11) 0.0440(11)
C8 0.0440(10) 0.0744(14) 0.0590(12) 0.0240(10) 0.0159(9) 0.0256(11)
C9 0.0771(16) 0.0827(17) 0.117(2) 0.0329(14) 0.0329(15) 0.0762(17)
C10 0.0654(12) 0.0652(12) 0.0397(10) 0.0334(10) 0.0109(9) 0.0223(9)
C11 0.0431(9) 0.0451(9) 0.0386(9) 0.0197(7) 0.0121(7) 0.0190(7)
C12 0.0385(8) 0.0399(8) 0.0397(9) 0.0160(7) 0.0099(7) 0.0174(7)
C13 0.0402(8) 0.0438(9) 0.0409(9) 0.0207(7) 0.0127(7) 0.0240(7)
C14 0.0454(9) 0.0535(10) 0.0405(9) 0.0290(8) 0.0156(7) 0.0237(8)
C15 0.0433(9) 0.0399(9) 0.0471(10) 0.0154(7) 0.0070(7) 0.0157(8)
C16 0.0882(17) 0.0513(12) 0.0835(17) 0.0417(12) 0.0098(13) 0.0202(12)
C17 0.142(3) 0.094(2) 0.107(2) 0.079(2) 0.012(2) 0.0433(19)
N1 0.0662(10) 0.0574(9) 0.0382(8) 0.0390(8) 0.0178(7) 0.0269(7)
N2 0.0461(8) 0.0586(9) 0.0364(7) 0.0312(7) 0.0170(6) 0.0257(7)
O1 0.0979(12) 0.0630(9) 0.0499(9) 0.0456(9) 0.0243(8) 0.0172(7)
O2 0.0668(9) 0.0449(7) 0.0571(8) 0.0302(7) 0.0086(7) 0.0203(6)
O3 0.0544(8) 0.0581(8) 0.0487(7) 0.0271(6) 0.0034(6) 0.0289(6)
O4 0.0419(7) 0.0570(8) 0.0397(7) 0.0149(6) 0.0088(5) 0.0152(6)
O5 0.0554(8) 0.0653(9) 0.0974(12) 0.0163(7) 0.0160(8) 0.0564(9)
O6 0.0778(10) 0.0686(9) 0.0446(7) 0.0525(8) 0.0231(7) 0.0277(7)

loop_
_atom_type_symbol
_atom_type_description
_atom_type_scat_dispersion_real
_atom_type_scat_dispersion_imag
_atom_type_scat_source
C C 0.0033 0.0016 'International Tables Vol C Tables 4.2.6.8 and 6.1.1.4'
H H 0.0000 0.0000 'International Tables Vol C Tables 4.2.6.8 and 6.1.1.4'
N N 0.0061 0.0033 'International Tables Vol C Tables 4.2.6.8 and 6.1.1.4'
O O 0.0106 0.0060 'International Tables Vol C Tables 4.2.6.8 and 6.1.1.4'

loop_
_geom_angle_atom_site_label_1
_geom_angle_atom_site_label_2
_geom_angle_atom_site_label_3
_geom_angle
C2 C1 C6 120.13(15)
C2 C1 C13 120.26(15)
C6 C1 C13 119.40(15)
C1 C2 C3 119.70(16)
C1 C2 H2 120.1
C3 C2 H2 120.2
O3 C3 C4 114.49(15)
O3 C3 C2 125.05(16)
C4 C3 C2 120.42(15)
O4 C4 C3 119.43(15)
O4 C4 C5 120.85(16)
C3 C4 C5 119.58(16)
O5 C5 C6 124.58(17)
O5 C5 C4 115.35(16)
C6 C5 C4 120.03(17)
C1 C6 C5 120.03(16)
C1 C6 H6 120.0
C5 C6 H6 120.0
O3 C7 H7A 109.5
O3 C7 H7B 109.5
H7A C7 H7B 109.5
O3 C7 H7C 109.5
H7A C7 H7C 109.5
H7B C7 H7C 109.5
O4 C8 H8A 109.5
O4 C8 H8B 109.5
H8A C8 H8B 109.5
O4 C8 H8C 109.5
H8A C8 H8C 109.5
H8B C8 H8C 109.5
O5 C9 H9A 109.5
O5 C9 H9B 109.5
H9A C9 H9B 109.5
O5 C9 H9C 109.5
H9A C9 H9C 109.5
H9B C9 H9C 109.5
C11 C10 H10A 109.5
C11 C10 H10B 109.5
H10A C10 H10B 109.5
C11 C10 H10C 109.5
H10A C10 H10C 109.5
H10B C10 H10C 109.5
C12 C11 N1 119.53(15)
C12 C11 C10 127.51(17)
N1 C11 C10 112.94(15)
C11 C12 C15 120.97(16)
C11 C12 C13 121.07(15)
C15 C12 C13 117.94(15)
N2 C13 C12 109.34(13)
N2 C13 C1 109.29(14)
C12 C13 C1 114.52(14)
N2 C13 H13 107.8
C12 C13 H13 107.8
C1 C13 H13 107.8
O6 C14 N2 123.56(16)
O6 C14 N1 120.72(16)
N2 C14 N1 115.66(15)
O1 C15 O2 122.09(18)
O1 C15 C12 125.98(18)
O2 C15 C12 111.89(16)
O2 C16 C17 109.0(2)
O2 C16 H16A 109.9
C17 C16 H16A 109.9
O2 C16 H16B 109.9
C17 C16 H16B 109.9
H16A C16 H16B 108.3
C16 C17 H17A 109.5
C16 C17 H17B 109.5
H17A C17 H17B 109.5
C16 C17 H17C 109.5
H17A C17 H17C 109.5
H17B C17 H17C 109.5
C14 N1 C11 123.90(15)
C14 N1 H1N 118.1
C11 N1 H1N 118.1
C14 N2 C13 125.19(14)
C14 N2 H2N 117.4
C13 N2 H2N 117.4
C15 O2 C16 114.13(17)
C3 O3 C7 118.70(15)
C4 O4 C8 113.93(14)
C5 O5 C9 117.35(17)

loop_
_geom_bond_atom_site_label_1
_geom_bond_atom_site_label_2
_geom_bond_distance
C1 C2 1.384(2)
C1 C6 1.384(2)
C1 C13 1.533(2)
C2 C3 1.389(2)
C2 H2 0.9300
C3 O3 1.368(2)
C3 C4 1.383(3)
C4 O4 1.382(2)
C4 C5 1.390(3)
C5 O5 1.368(2)
C5 C6 1.387(3)
C6 H6 0.9300
C7 O3 1.406(3)
C7 H7A 0.9600
C7 H7B 0.9600
C7 H7C 0.9600
C8 O4 1.428(2)
C8 H8A 0.9600
C8 H8B 0.9600
C8 H8C 0.9600
C9 O5 1.410(3)
C9 H9A 0.9600
C9 H9B 0.9600
C9 H9C 0.9600
C10 C11 1.501(2)
C10 H10A 0.9600
C10 H10B 0.9600
C10 H10C 0.9600
C11 C12 1.344(2)
C11 N1 1.383(2)
C12 C15 1.468(2)
C12 C13 1.518(2)
C13 N2 1.464(2)
C13 H13 0.9800
C14 O6 1.233(2)
C14 N2 1.338(2)
C14 N1 1.371(2)
C15 O1 1.210(2)
C15 O2 1.340(2)
C16 O2 1.444(3)
C16 C17 1.472(3)
C16 H16A 0.9700
C16 H16B 0.9700
C17 H17A 0.9600
C17 H17B 0.9600
C17 H17C 0.9600
N1 H1N 0.8600
N2 H2N 0.8600

loop_
_geom_hbond_atom_site_label_D
_geom_hbond_atom_site_label_H
_geom_hbond_atom_site_label_A
_geom_hbond_site_symmetry_A
_geom_hbond_distance_DH
_geom_hbond_distance_HA
_geom_hbond_distance_DA
_geom_hbond_angle_DHA
_geom_hbond_publ_flag
N1 H1N O6 2_566 0.86 2.01 2.867(2) 171 yes
N2 H2N O3 2_667 0.86 2.56 3.0629(19) 118 no
N2 H2N O4 2_667 0.86 2.39 3.1331(19) 145 yes
C8 H8A O1 1_666 0.96 2.46 3.325(3) 149 yes
C9 H9A O1 2_666 0.96 2.56 3.491(3) 163 yes

loop_
_geom_torsion_atom_site_label_1
_geom_torsion_atom_site_label_2
_geom_torsion_atom_site_label_3
_geom_torsion_atom_site_label_4
_geom_torsion
C6 C1 C2 C3 1.3(2)
C13 C1 C2 C3 -173.41(15)
C1 C2 C3 O3 179.57(16)
C1 C2 C3 C4 1.8(2)
O3 C3 C4 O4 -5.5(2)
C2 C3 C4 O4 172.46(15)
O3 C3 C4 C5 178.81(15)
C2 C3 C4 C5 -3.2(3)
O4 C4 C5 O5 3.7(3)
C3 C4 C5 O5 179.34(16)
O4 C4 C5 C6 -174.07(16)
C3 C4 C5 C6 1.6(3)
C2 C1 C6 C5 -2.9(3)
C13 C1 C6 C5 171.79(16)
O5 C5 C6 C1 -176.06(17)
C4 C5 C6 C1 1.5(3)
N1 C11 C12 C15 -174.94(16)
C10 C11 C12 C15 6.9(3)
N1 C11 C12 C13 3.4(3)
C10 C11 C12 C13 -174.76(18)
C11 C12 C13 N2 13.6(2)
C15 C12 C13 N2 -167.97(15)
C11 C12 C13 C1 -109.38(18)
C15 C12 C13 C1 69.0(2)
C2 C1 C13 N2 122.09(16)
C6 C1 C13 N2 -52.6(2)
C2 C1 C13 C12 -114.87(17)
C6 C1 C13 C12 70.4(2)
C11 C12 C15 O1 12.9(3)
C13 C12 C15 O1 -165.48(19)
C11 C12 C15 O2 -169.40(16)
C13 C12 C15 O2 12.2(2)
O6 C14 N1 C11 -177.32(18)
N2 C14 N1 C11 0.0(3)
C12 C11 N1 C14 -11.8(3)
C10 C11 N1 C14 166.62(18)
O6 C14 N2 C13 -161.54(18)
N1 C14 N2 C13 21.2(3)
C12 C13 N2 C14 -27.1(2)
C1 C13 N2 C14 98.96(19)
O1 C15 O2 C16 0.3(3)
C12 C15 O2 C16 -177.52(18)
C17 C16 O2 C15 174.6(2)
C4 C3 O3 C7 -174.43(18)
C2 C3 O3 C7 7.7(3)
C3 C4 O4 C8 102.7(2)
C5 C4 O4 C8 -81.7(2)
C6 C5 O5 C9 -5.1(3)
C4 C5 O5 C9 177.3(2)
